data_7250476
loop_
_publ_author_name
'Bahrani-Pour, Maryam'
'Beheshti, Azizolla'
'Sedaghat, Tahereh'
'Samiee, Sepideh'
'Soleymani-babadi, Susan'
'Shakeri, Fatemeh'
'Janczak, Jan'
'Parisi, Emmanuele'

_publ_section_title
;
 Effect of anion variation on the iodine adsorption capacity of new
 silver(i)-dithione coordination polymers
;
_journal_issue 24
_journal_name_full CrystEngComm
_journal_page_first 4102
_journal_page_last 4115
_journal_paper_doi 10.1039/D5CE00275C
_journal_volume 27
_journal_year 2025
_chemical_formula_moiety 'C8 H9 Ag N3 O3 S'
_chemical_formula_sum 'C8 H9 Ag N3 O3 S'
_chemical_formula_weight 335.11
_space_group_crystal_system orthorhombic
_space_group_IT_number 61
_space_group_name_Hall '-P 2ac 2ab'
_space_group_name_H-M_alt 'P b c a'
_atom_sites_solution_hydrogens geom
_atom_sites_solution_primary dual
_audit_creation_date 2023-09-25
_audit_creation_method
;
Olex2 1.5
(compiled 2023.08.24 svn.re1ec1418 for OlexSys, GUI svn.r6817)
;
_audit_update_record
;
2024-07-03 deposited with the CCDC.	2025-05-13 downloaded from the CCDC.
;
_cell_angle_alpha 90
_cell_angle_beta 90
_cell_angle_gamma 90
_cell_formula_units_Z 8
_cell_length_a 10.4384(4)
_cell_length_b 7.9869(4)
_cell_length_c 25.5132(11)
_cell_measurement_reflns_used 2524
_cell_measurement_temperature 293
_cell_measurement_theta_max 66.3280
_cell_measurement_theta_min 3.4350
_cell_volume 2127.05(16)
_computing_cell_refinement 'CrysAlisPro 1.171.42.101a (Rigaku OD, 2023)'
_computing_data_collection 'CrysAlisPro 1.171.42.101a (Rigaku OD, 2023)'
_computing_data_reduction 'CrysAlisPro 1.171.42.101a (Rigaku OD, 2023)'
_computing_molecular_graphics 'Olex2 1.5 (Dolomanov et al., 2009)'
_computing_publication_material 'Olex2 1.5 (Dolomanov et al., 2009)'
_computing_structure_refinement 'SHELXL 2016/6 (Sheldrick, 2015)'
_computing_structure_solution 'SHELXT 2018/2 (Sheldrick, 2018)'
_diffrn_ambient_temperature 293
_diffrn_detector 'CCD plate'
_diffrn_detector_area_resol_mean 5.1990
_diffrn_detector_type AtlasS2
_diffrn_measured_fraction_theta_full 0.996
_diffrn_measured_fraction_theta_max 0.996
_diffrn_measurement_details
;
List of Runs (angles in degrees, time in seconds):

  # Type    Start    End  Width  t~exp~   \w     \q     \k     \f   Frames
#--------------------------------------------------------------------------
  1  \w    -87.00 -62.00   1.00    9.22    --  -42.89 129.00 149.00   25
  2  \w    -94.00 -69.00   1.00    9.22    --  -42.89 140.00 -37.00   25
  3  \w     66.00  91.00   1.00    9.22    --   42.89 140.00 -37.00   25
  4  \w     30.00  55.00   1.00    9.22    --   42.89-140.00 -96.00   25
  5  \w     34.00  59.00   1.00   36.88    --   92.50-140.00 -96.00   25
  6  \w     95.00 120.00   1.00   36.88    --   92.50 129.00 149.00   25
  7  \w     27.00  82.00   1.00    9.22    --   42.89-125.00-180.00   55
  8  \w     21.00 117.00   1.00    9.22    --   42.89  37.00 150.00   96
  9  \w     58.00 113.00   1.00   36.88    --   92.50 -77.00   0.00   55
 10  \w    133.00 161.00   1.00   36.88    --   92.50 125.00  60.00   28
 11  \w     65.00 143.00   1.00   36.88    --   92.50  30.00-150.00   78
 12  \w     43.00  69.00   1.00   36.88    --   92.50-125.00-180.00   26
 13  \w     63.00 103.00   1.00   36.88    --   92.50  61.00  30.00   40
 14  \w     22.00  48.00   1.00   36.88    --   92.50 -77.00   0.00   26
 15  \w    114.00 139.00   1.00   36.88    --   92.50  61.00  30.00   25
 16  \w     85.00 144.00   1.00   36.88    --   92.50  15.00 -60.00   59
 17  \w     18.00  43.00   1.00   36.88    --   92.50 -87.00  19.43   25
 18  \w     77.00 102.00   1.00   36.88    --   92.50 -87.00  19.43   25
 19  \w     22.00  87.00   1.00   36.88    --   92.50-125.00 -30.00   65
;
_diffrn_measurement_device 'four-circle diffractometer'
_diffrn_measurement_device_type 'Xcalibur, AtlasS2, Gemini ultra'
_diffrn_measurement_method '\w scans'
_diffrn_orient_matrix_type 'CrysAlisPro convention (1999,Acta A55,543-557)'
_diffrn_orient_matrix_UB_11 0.1312207000
_diffrn_orient_matrix_UB_12 -0.0437196000
_diffrn_orient_matrix_UB_13 -0.0240029000
_diffrn_orient_matrix_UB_21 0.0549184000
_diffrn_orient_matrix_UB_22 -0.0284790000
_diffrn_orient_matrix_UB_23 0.0553284000
_diffrn_orient_matrix_UB_31 -0.0393107000
_diffrn_orient_matrix_UB_32 -0.1857152000
_diffrn_orient_matrix_UB_33 -0.0028516000
_diffrn_radiation_monochromator mirror
_diffrn_radiation_probe x-ray
_diffrn_radiation_type 'Cu K\a'
_diffrn_radiation_wavelength 1.54184
_diffrn_reflns_av_R_equivalents 0.0635
_diffrn_reflns_av_unetI/netI 0.0438
_diffrn_reflns_Laue_measured_fraction_full 0.996
_diffrn_reflns_Laue_measured_fraction_max 0.996
_diffrn_reflns_limit_h_max 12
_diffrn_reflns_limit_h_min -12
_diffrn_reflns_limit_k_max 8
_diffrn_reflns_limit_k_min -9
_diffrn_reflns_limit_l_max 30
_diffrn_reflns_limit_l_min -30
_diffrn_reflns_number 9423
_diffrn_reflns_point_group_measured_fraction_full 0.996
_diffrn_reflns_point_group_measured_fraction_max 0.996
_diffrn_reflns_theta_full 66.884
_diffrn_reflns_theta_max 66.884
_diffrn_reflns_theta_min 3.465
_diffrn_source 'fine-focus sealed X-ray tube'
_diffrn_source_type 'Enhance Ultra (Cu) X-ray Source'
_exptl_absorpt_coefficient_mu 17.048
_exptl_absorpt_correction_T_max 1.00000
_exptl_absorpt_correction_T_min 0.45440
_exptl_absorpt_correction_type analytical
_exptl_absorpt_process_details
;
CrysAlisPro 1.171.42.101a (Rigaku Oxford Diffraction, 2023)
Empirical absorption correction using spherical harmonics,
implemented in SCALE3 ABSPACK scaling algorithm.
;
_exptl_crystal_colour 'clear light white'
_exptl_crystal_colour_lustre clear
_exptl_crystal_colour_modifier light
_exptl_crystal_colour_primary white
_exptl_crystal_density_diffrn 2.093
_exptl_crystal_description plate
_exptl_crystal_F_000 1320
_exptl_crystal_size_max 0.1
_exptl_crystal_size_mid 0.05
_exptl_crystal_size_min 0.05
_refine_diff_density_max 0.861
_refine_diff_density_min -0.804
_refine_diff_density_rms 0.097
_refine_ls_extinction_method none
_refine_ls_goodness_of_fit_ref 1.042
_refine_ls_hydrogen_treatment constr
_refine_ls_matrix_type full
_refine_ls_number_parameters 146
_refine_ls_number_reflns 1887
_refine_ls_number_restraints 0
_refine_ls_restrained_S_all 1.042
_refine_ls_R_factor_all 0.0536
_refine_ls_R_factor_gt 0.0372
_refine_ls_shift/su_max 0.000
_refine_ls_shift/su_mean 0.000
_refine_ls_structure_factor_coef Fsqd
_refine_ls_weighting_details 'w=1/[\s^2^(Fo^2^)+(0.0434P)^2^+1.4675P] where P=(Fo^2^+2Fc^2^)/3'
_refine_ls_weighting_scheme calc
_refine_ls_wR_factor_gt 0.0873
_refine_ls_wR_factor_ref 0.0966
_reflns_Friedel_coverage 0.000
_reflns_number_gt 1459
_reflns_number_total 1887
_reflns_threshold_expression 'I > 2\s(I)'
_cod_data_source_file d5ce00275c2.cif
_cod_data_source_block mb102
_cod_depositor_comments 'Adding full bibliography for 7250475--7250481.cif.'
_cod_database_code 7250476
_shelx_shelxl_version_number 2016/6
_shelx_space_group_comment
;
The symmetry employed for this shelxl refinement is uniquely defined
by the following loop, which should always be used as a source of
symmetry information in preference to the above space-group names.
They are only intended as comments.
;
_reflns_odcompleteness_completeness 99.37
_reflns_odcompleteness_iscentric 1
_reflns_odcompleteness_theta 66.97
_olex2_refinement_description
;
1. Fixed Uiso
 At 1.2 times of:
  All C(H) groups, All C(H,H) groups
 At 1.5 times of:
  All C(H,H,H) groups
2.a Secondary CH2 refined with riding coordinates:
 C5(H00C,H00D)
2.b Aromatic/amide H refined with riding coordinates:
 C8(H00A), C7(H00B), C4(H00E), C3(H00F)
2.c Idealised Me refined as rotating group:
 C2(H00G,H00H,H00I)
;
_olex2_date_sample_data_collection 2023-09-21
_olex2_submission_special_instructions 'No special instructions were received'
_oxdiff_exptl_absorpt_empirical_details
;
Empirical correction (ABSPACK) includes:
- Absorption correction using spherical harmonics
- Frame scaling
;
_oxdiff_exptl_absorpt_empirical_full_max 2.024
_oxdiff_exptl_absorpt_empirical_full_min 0.660

loop_
_space_group_symop_operation_xyz
'x, y, z'
'-x+1/2, -y, z+1/2'
'-x, y+1/2, -z+1/2'
'x+1/2, -y+1/2, -z'
'-x, -y, -z'
'x-1/2, y, -z-1/2'
'x, -y-1/2, z-1/2'
'-x-1/2, y-1/2, z'

loop_
_atom_site_label
_atom_site_type_symbol
_atom_site_fract_x
_atom_site_fract_y
_atom_site_fract_z
_atom_site_U_iso_or_equiv
_atom_site_adp_type
_atom_site_occupancy
_atom_site_site_symmetry_order
_atom_site_calc_flag
_atom_site_refinement_flags_posn
_atom_site_refinement_flags_adp
_atom_site_refinement_flags_occupancy
_atom_site_disorder_assembly
_atom_site_disorder_group
Ag01 Ag 0.38554(4) 0.79333(5) 0.41153(2) 0.05061(18) Uani 1 1 d . . . . .
S002 S 0.19891(12) 0.99101(16) 0.42070(5) 0.0428(3) Uani 1 1 d . . . . .
N003 N -0.0053(3) 0.8017(4) 0.38774(15) 0.0294(8) Uani 1 1 d . . . . .
O004 O 0.6383(4) 0.6549(5) 0.38636(15) 0.0551(10) Uani 1 1 d . . . . .
N005 N 0.1211(4) 0.8699(5) 0.32481(16) 0.0365(9) Uani 1 1 d . . . . .
O006 O 0.6669(4) 0.6343(7) 0.30346(16) 0.0670(13) Uani 1 1 d . . . . .
O007 O 0.5031(4) 0.7654(6) 0.33240(17) 0.0669(12) Uani 1 1 d . . . . .
N008 N 0.6049(4) 0.6839(6) 0.34067(16) 0.0408(10) Uani 1 1 d . . . . .
C009 C -0.0321(4) 0.6429(5) 0.47046(17) 0.0289(9) Uani 1 1 d . . . . .
C00A C 0.0570(5) 0.6517(6) 0.51057(19) 0.0340(10) Uani 1 1 d . . . . .
H00A H 0.096509 0.753404 0.517917 0.041 Uiso 1 1 calc R U . . .
C00B C -0.0883(5) 0.4889(6) 0.45992(18) 0.0342(10) Uani 1 1 d . . . . .
H00B H -0.147526 0.479756 0.432843 0.041 Uiso 1 1 calc R U . . .
C00C C -0.0670(5) 0.7957(6) 0.43962(19) 0.0362(11) Uani 1 1 d . . . . .
H00C H -0.159229 0.798651 0.435039 0.043 Uiso 1 1 calc R U . . .
H00D H -0.042458 0.894398 0.459372 0.043 Uiso 1 1 calc R U . . .
C00D C 0.1033(4) 0.8872(6) 0.37656(19) 0.0329(10) Uani 1 1 d . . . . .
C00E C -0.0541(5) 0.7317(6) 0.34296(19) 0.0396(11) Uani 1 1 d . . . . .
H00E H -0.127828 0.666856 0.340396 0.048 Uiso 1 1 calc R U . . .
C00F C 0.0238(5) 0.7738(7) 0.30384(19) 0.0427(12) Uani 1 1 d . . . . .
H00F H 0.014376 0.744050 0.268815 0.051 Uiso 1 1 calc R U . . .
C00G C 0.2213(6) 0.9513(8) 0.2940(2) 0.0571(16) Uani 1 1 d . . . . .
H00G H 0.210313 1.070526 0.295508 0.086 Uiso 1 1 calc R U . . .
H00H H 0.215780 0.914753 0.258191 0.086 Uiso 1 1 calc R U . . .
H00I H 0.303742 0.922072 0.307942 0.086 Uiso 1 1 calc R U . . .

loop_
_atom_site_aniso_label
_atom_site_aniso_U_11
_atom_site_aniso_U_22
_atom_site_aniso_U_33
_atom_site_aniso_U_23
_atom_site_aniso_U_13
_atom_site_aniso_U_12
Ag01 0.0481(3) 0.0464(3) 0.0574(3) -0.01272(19) -0.0038(2) 0.00789(19)
S002 0.0380(6) 0.0357(7) 0.0547(7) -0.0126(6) -0.0085(6) 0.0032(5)
N003 0.0300(19) 0.0278(19) 0.0306(18) 0.0008(15) 0.0034(16) 0.0007(16)
O004 0.066(3) 0.065(3) 0.0353(19) -0.0006(18) -0.0011(19) -0.008(2)
N005 0.038(2) 0.037(2) 0.034(2) 0.0035(17) 0.0045(18) -0.0030(18)
O006 0.052(2) 0.104(4) 0.046(2) -0.022(2) 0.012(2) 0.004(2)
O007 0.060(3) 0.080(3) 0.061(3) 0.010(2) 0.004(2) 0.022(2)
N008 0.041(2) 0.045(2) 0.037(2) -0.0055(18) 0.002(2) -0.006(2)
C009 0.031(2) 0.029(2) 0.027(2) -0.0026(18) 0.0066(19) 0.0028(19)
C00A 0.038(2) 0.030(3) 0.035(2) -0.0035(19) 0.007(2) -0.006(2)
C00B 0.035(2) 0.037(3) 0.030(2) 0.003(2) 0.0015(19) -0.002(2)
C00C 0.038(3) 0.036(3) 0.034(2) 0.004(2) 0.007(2) 0.002(2)
C00D 0.031(2) 0.027(2) 0.041(2) 0.001(2) -0.001(2) 0.0034(19)
C00E 0.038(3) 0.042(3) 0.040(3) -0.004(2) -0.004(2) -0.005(2)
C00F 0.049(3) 0.047(3) 0.032(2) -0.006(2) -0.005(2) -0.004(3)
C00G 0.057(4) 0.061(4) 0.053(3) 0.013(3) 0.016(3) -0.009(3)

loop_
_atom_type_symbol
_atom_type_description
_atom_type_scat_dispersion_real
_atom_type_scat_dispersion_imag
_atom_type_scat_source
C C 0.0181 0.0091 'International Tables Vol C Tables 4.2.6.8 and 6.1.1.4'
H H 0.0000 0.0000 'International Tables Vol C Tables 4.2.6.8 and 6.1.1.4'
Ag Ag 0.1306 4.2820 'International Tables Vol C Tables 4.2.6.8 and 6.1.1.4'
N N 0.0311 0.0180 'International Tables Vol C Tables 4.2.6.8 and 6.1.1.4'
O O 0.0492 0.0322 'International Tables Vol C Tables 4.2.6.8 and 6.1.1.4'
S S 0.3331 0.5567 'International Tables Vol C Tables 4.2.6.8 and 6.1.1.4'

loop_
_geom_angle_atom_site_label_1
_geom_angle_atom_site_label_2
_geom_angle_atom_site_label_3
_geom_angle
_geom_angle_site_symmetry_1
_geom_angle_site_symmetry_3
_geom_angle_publ_flag
S002 Ag01 S002 108.29(2) . 8_655 ?
O007 Ag01 S002 99.54(12) . 8_655 ?
O007 Ag01 S002 122.54(11) . . ?
Ag01 S002 Ag01 147.38(6) . 8_665 ?
C00D S002 Ag01 101.16(16) . 8_665 ?
C00D S002 Ag01 94.94(16) . . ?
C00D N003 C00C 124.9(4) . . ?
C00D N003 C00E 110.0(4) . . ?
C00E N003 C00C 125.0(4) . . ?
C00D N005 C00F 109.7(4) . . ?
C00D N005 C00G 125.7(5) . . ?
C00F N005 C00G 124.4(4) . . ?
N008 O007 Ag01 109.9(3) . . ?
O004 N008 O007 119.4(5) . . ?
O006 N008 O004 121.6(5) . . ?
O006 N008 O007 119.0(5) . . ?
C00A C009 C00B 118.2(4) . . ?
C00A C009 C00C 120.7(4) . . ?
C00B C009 C00C 121.1(4) . . ?
C009 C00A H00A 119.4 . . ?
C009 C00A C00B 121.1(4) . 5_566 ?
C00B C00A H00A 119.4 5_566 . ?
C009 C00B C00A 120.7(4) . 5_566 ?
C009 C00B H00B 119.6 . . ?
C00A C00B H00B 119.6 5_566 . ?
N003 C00C C009 113.1(4) . . ?
N003 C00C H00C 109.0 . . ?
N003 C00C H00D 109.0 . . ?
C009 C00C H00C 109.0 . . ?
C009 C00C H00D 109.0 . . ?
H00C C00C H00D 107.8 . . ?
N003 C00D S002 126.3(4) . . ?
N005 C00D S002 127.9(4) . . ?
N005 C00D N003 105.8(4) . . ?
N003 C00E H00E 126.4 . . ?
C00F C00E N003 107.2(4) . . ?
C00F C00E H00E 126.4 . . ?
N005 C00F H00F 126.3 . . ?
C00E C00F N005 107.4(4) . . ?
C00E C00F H00F 126.3 . . ?
N005 C00G H00G 109.5 . . ?
N005 C00G H00H 109.5 . . ?
N005 C00G H00I 109.5 . . ?
H00G C00G H00H 109.5 . . ?
H00G C00G H00I 109.5 . . ?
H00H C00G H00I 109.5 . . ?

loop_
_geom_bond_atom_site_label_1
_geom_bond_atom_site_label_2
_geom_bond_distance
_geom_bond_site_symmetry_2
_geom_bond_publ_flag
Ag01 S002 2.5811(14) 8_655 ?
Ag01 S002 2.5185(13) . ?
Ag01 O007 2.373(4) . ?
S002 C00D 1.718(5) . ?
N003 C00C 1.473(6) . ?
N003 C00D 1.354(6) . ?
N003 C00E 1.370(6) . ?
O004 N008 1.239(6) . ?
N005 C00D 1.341(6) . ?
N005 C00F 1.381(7) . ?
N005 C00G 1.462(7) . ?
O006 N008 1.215(6) . ?
O007 N008 1.264(6) . ?
C009 C00A 1.384(7) . ?
C009 C00B 1.389(7) . ?
C009 C00C 1.497(7) . ?
C00A H00A 0.9300 . ?
C00A C00B 1.391(7) 5_566 ?
C00B H00B 0.9300 . ?
C00C H00C 0.9700 . ?
C00C H00D 0.9700 . ?
C00E H00E 0.9300 . ?
C00E C00F 1.330(7) . ?
C00F H00F 0.9300 . ?
C00G H00G 0.9600 . ?
C00G H00H 0.9600 . ?
C00G H00I 0.9600 . ?

loop_
_geom_torsion_atom_site_label_1
_geom_torsion_atom_site_label_2
_geom_torsion_atom_site_label_3
_geom_torsion_atom_site_label_4
_geom_torsion
_geom_torsion_site_symmetry_1
_geom_torsion_site_symmetry_2
_geom_torsion_site_symmetry_3
_geom_torsion_site_symmetry_4
_geom_torsion_publ_flag
Ag01 S002 C00D N003 -96.6(4) 8_665 . . . ?
Ag01 S002 C00D N003 111.9(4) . . . . ?
Ag01 S002 C00D N005 85.2(4) 8_665 . . . ?
Ag01 S002 C00D N005 -66.3(4) . . . . ?
Ag01 O007 N008 O004 -10.9(6) . . . . ?
Ag01 O007 N008 O006 168.4(4) . . . . ?
N003 C00E C00F N005 0.2(6) . . . . ?
C00A C009 C00B C00A 0.9(7) . . . 5_566 ?
C00A C009 C00C N003 102.3(5) . . . . ?
C00B C009 C00A C00B -0.9(7) . . . 5_566 ?
C00B C009 C00C N003 -78.0(5) . . . . ?
C00C N003 C00D S002 5.9(6) . . . . ?
C00C N003 C00D N005 -175.6(4) . . . . ?
C00C N003 C00E C00F 175.5(4) . . . . ?
C00C C009 C00A C00B 178.8(4) . . . 5_566 ?
C00C C009 C00B C00A -178.8(4) . . . 5_566 ?
C00D N003 C00C C009 -97.1(5) . . . . ?
C00D N003 C00E C00F -0.2(6) . . . . ?
C00D N005 C00F C00E -0.1(6) . . . . ?
C00E N003 C00C C009 87.8(6) . . . . ?
C00E N003 C00D S002 -178.4(4) . . . . ?
C00E N003 C00D N005 0.1(5) . . . . ?
C00F N005 C00D S002 178.5(4) . . . . ?
C00F N005 C00D N003 0.0(5) . . . . ?
C00G N005 C00D S002 -6.4(7) . . . . ?
C00G N005 C00D N003 175.1(5) . . . . ?
C00G N005 C00F C00E -175.3(5) . . . . ?
